data_4061017
loop_
_publ_author_name
'Sun, Yi'
'Chan, Hoi-Shan'
'Dixneuf, Pierre H.'
'Xie, Zuowei'

_publ_section_title
;
 Synthesis, Structural Characterization, Ligand Displacement Reaction, and
 Electrochemical Property of Ruthenium Complexes Incorporating Linked
 Cyclopentadienyl-Carboranyl Ligands
;
_journal_coden_ASTM ORGND7
_journal_issue 24
_journal_name_full Organometallics
_journal_page_first 5864
_journal_page_last 5872
_journal_paper_doi 10.1021/om0493816
_journal_volume 23
_journal_year 2004
_chemical_formula_sum 'C20 H28 B10 N2 Ru'
_chemical_formula_weight 505.61
_space_group_IT_number 2
_symmetry_cell_setting triclinic
_symmetry_space_group_name_Hall '-P 1'
_symmetry_space_group_name_H-M 'P -1'
_cell_angle_alpha 105.908(2)
_cell_angle_beta 91.420(2)
_cell_angle_gamma 102.019(2)
_cell_formula_units_Z 2
_cell_length_a 9.1418(10)
_cell_length_b 9.5495(11)
_cell_length_c 14.1986(17)
_cell_measurement_temperature 293(2)
_cell_volume 1161.5(2)
_diffrn_ambient_temperature 293(2)
_exptl_crystal_density_diffrn 1.446
_cod_depositor_comments
;
The following automatic conversions were performed:
'_symmetry_cell_setting' value 'TRICLINIC' changed to 'triclinic'
according to '/home/saulius/struct/CIF-dictionaries/cif_core.dic'
dictionary named 'cif_core.dic' version 2.4.1 from 2010-06-29.

Automatic conversion script
Id: cif_fix_enum 1527 2010-12-29 10:47:43Z saulius 
;
_cod_database_code 4061017

loop_
_symmetry_equiv_pos_as_xyz
'x, y, z'
'-x, -y, -z'

loop_
_atom_site_label
_atom_site_type_symbol
_atom_site_fract_x
_atom_site_fract_y
_atom_site_fract_z
_atom_site_U_iso_or_equiv
_atom_site_adp_type
_atom_site_occupancy
_atom_site_symmetry_multiplicity
_atom_site_calc_flag
_atom_site_refinement_flags
_atom_site_disorder_assembly
_atom_site_disorder_group
Ru1 Ru 0.81669(3) 0.76775(3) 0.185308(18) 0.02321(10) Uani 1 1 d . . .
N1 N 0.6209(3) 0.7423(3) 0.1006(2) 0.0284(6) Uani 1 1 d . . .
N2 N 0.6517(3) 0.6793(3) 0.2634(2) 0.0263(5) Uani 1 1 d . . .
C1 C 0.9774(4) 1.1033(4) 0.2949(3) 0.0308(7) Uani 1 1 d . . .
C2 C 0.8010(3) 0.9832(3) 0.2650(2) 0.0245(6) Uani 1 1 d . . .
C11 C 1.1124(4) 1.0315(4) 0.2575(3) 0.0359(8) Uani 1 1 d . . .
C12 C 1.2005(5) 1.1119(5) 0.1881(4) 0.0608(13) Uani 1 1 d . . .
H12A H 1.2823 1.0659 0.1663 0.091 Uiso 1 1 calc R . .
H12B H 1.2390 1.2153 0.2228 0.091 Uiso 1 1 calc R . .
H12C H 1.1346 1.1041 0.1323 0.091 Uiso 1 1 calc R . .
C13 C 1.2241(4) 1.0420(5) 0.3445(4) 0.0559(12) Uani 1 1 d . . .
H13A H 1.3055 0.9974 0.3196 0.084 Uiso 1 1 calc R . .
H13B H 1.1732 0.9901 0.3876 0.084 Uiso 1 1 calc R . .
H13C H 1.2628 1.1450 0.3800 0.084 Uiso 1 1 calc R . .
C14 C 1.0516(3) 0.8673(4) 0.2010(3) 0.0300(7) Uani 1 1 d . . .
C15 C 1.0304(4) 0.7436(4) 0.2421(3) 0.0343(8) Uani 1 1 d . . .
H15A H 1.0586 0.7480 0.3101 0.041 Uiso 1 1 calc R . .
C16 C 0.9667(4) 0.6116(4) 0.1639(3) 0.0415(9) Uani 1 1 d . . .
H16A H 0.9409 0.5096 0.1696 0.050 Uiso 1 1 calc R . .
C17 C 0.9503(4) 0.6531(4) 0.0773(3) 0.0420(9) Uani 1 1 d . . .
H17A H 0.9111 0.5843 0.0125 0.050 Uiso 1 1 calc R . .
C18 C 1.0038(4) 0.8105(4) 0.0980(3) 0.0364(8) Uani 1 1 d . . .
H18A H 1.0108 0.8685 0.0504 0.044 Uiso 1 1 calc R . .
C21 C 0.6147(4) 0.7777(5) 0.0150(3) 0.0445(9) Uani 1 1 d . . .
H21A H 0.7043 0.8128 -0.0092 0.053 Uiso 1 1 calc R . .
C22 C 0.4827(5) 0.7643(6) -0.0379(3) 0.0599(13) Uani 1 1 d . . .
H22A H 0.4834 0.7863 -0.0978 0.072 Uiso 1 1 calc R . .
C23 C 0.3481(5) 0.7177(6) -0.0009(3) 0.0597(13) Uani 1 1 d . . .
H23A H 0.2570 0.7104 -0.0346 0.072 Uiso 1 1 calc R . .
C24 C 0.3517(4) 0.6825(5) 0.0863(3) 0.0469(10) Uani 1 1 d . . .
H24A H 0.2626 0.6515 0.1125 0.056 Uiso 1 1 calc R . .
C25 C 0.4890(4) 0.6930(4) 0.1357(3) 0.0310(7) Uani 1 1 d . . .
C26 C 0.5062(4) 0.6569(4) 0.2285(2) 0.0290(7) Uani 1 1 d . . .
C27 C 0.3882(4) 0.6061(4) 0.2787(3) 0.0422(9) Uani 1 1 d . . .
H27A H 0.2896 0.5910 0.2531 0.051 Uiso 1 1 calc R . .
C28 C 0.4171(5) 0.5779(5) 0.3664(3) 0.0499(10) Uani 1 1 d . . .
H28A H 0.3390 0.5437 0.4010 0.060 Uiso 1 1 calc R . .
C29 C 0.5649(5) 0.6017(5) 0.4021(3) 0.0450(9) Uani 1 1 d . . .
H29A H 0.5876 0.5839 0.4614 0.054 Uiso 1 1 calc R . .
C30 C 0.6777(4) 0.6515(4) 0.3497(3) 0.0361(8) Uani 1 1 d . . .
H30A H 0.7766 0.6669 0.3746 0.043 Uiso 1 1 calc R . .
B3 B 0.8836(5) 1.0448(4) 0.3846(3) 0.0329(8) Uani 1 1 d . . .
H3 H 0.9200 0.9679 0.4207 0.040 Uiso 1 1 calc R . .
B4 B 0.9847(5) 1.2321(5) 0.4062(3) 0.0432(11) Uani 1 1 d . . .
H4 H 1.0868 1.2787 0.4572 0.052 Uiso 1 1 calc R . .
B5 B 0.9667(5) 1.2812(5) 0.2957(4) 0.0437(11) Uani 1 1 d . . .
H5 H 1.0564 1.3599 0.2744 0.052 Uiso 1 1 calc R . .
B6 B 0.8543(4) 1.1213(4) 0.2076(3) 0.0317(8) Uani 1 1 d . . .
H6 H 0.8721 1.0947 0.1289 0.038 Uiso 1 1 calc R . .
B7 B 0.6925(5) 1.0387(5) 0.3598(3) 0.0350(9) Uani 1 1 d . . .
H7 H 0.6029 0.9598 0.3812 0.042 Uiso 1 1 calc R . .
B8 B 0.8063(6) 1.1952(5) 0.4488(3) 0.0434(10) Uani 1 1 d . . .
H8 H 0.7916 1.2179 0.5278 0.052 Uiso 1 1 calc R . .
B9 B 0.8552(5) 1.3421(5) 0.3931(4) 0.0441(11) Uani 1 1 d . . .
H9 H 0.8713 1.4603 0.4353 0.053 Uiso 1 1 calc R . .
B10 B 0.7749(5) 1.2728(4) 0.2683(3) 0.0395(10) Uani 1 1 d . . .
H10 H 0.7394 1.3462 0.2289 0.047 Uiso 1 1 calc R . .
B11 B 0.6746(4) 1.0862(4) 0.2495(3) 0.0317(8) Uani 1 1 d . . .
H11 H 0.5730 1.0384 0.1981 0.038 Uiso 1 1 calc R . .
B12 B 0.6744(5) 1.2219(5) 0.3641(3) 0.0405(10) Uani 1 1 d . . .
H12 H 0.5734 1.2626 0.3878 0.049 Uiso 1 1 calc R . .

loop_
_atom_site_aniso_label
_atom_site_aniso_U_11
_atom_site_aniso_U_22
_atom_site_aniso_U_33
_atom_site_aniso_U_23
_atom_site_aniso_U_13
_atom_site_aniso_U_12
Ru1 0.01909(13) 0.02660(15) 0.02305(14) 0.00622(10) 0.00133(9) 0.00440(9)
N1 0.0242(13) 0.0340(15) 0.0244(14) 0.0070(11) -0.0018(11) 0.0031(11)
N2 0.0262(13) 0.0242(13) 0.0290(14) 0.0078(11) 0.0026(11) 0.0063(10)
C1 0.0280(16) 0.0276(16) 0.0343(18) 0.0101(14) -0.0078(14) -0.0003(13)
C2 0.0218(14) 0.0282(16) 0.0244(16) 0.0101(12) -0.0016(12) 0.0048(12)
C11 0.0248(16) 0.0374(19) 0.043(2) 0.0122(16) -0.0018(15) 0.0009(14)
C12 0.037(2) 0.053(3) 0.093(4) 0.030(3) 0.025(2) -0.0017(19)
C13 0.032(2) 0.055(3) 0.070(3) 0.002(2) -0.020(2) 0.0096(18)
C14 0.0179(14) 0.0377(18) 0.0342(18) 0.0110(14) 0.0022(13) 0.0051(13)
C15 0.0235(15) 0.042(2) 0.043(2) 0.0169(16) 0.0025(14) 0.0121(14)
C16 0.0304(18) 0.0341(19) 0.059(3) 0.0088(17) 0.0041(17) 0.0121(15)
C17 0.0307(18) 0.051(2) 0.037(2) -0.0025(17) 0.0084(15) 0.0131(16)
C18 0.0260(16) 0.051(2) 0.0345(19) 0.0142(16) 0.0088(14) 0.0108(15)
C21 0.0329(19) 0.069(3) 0.032(2) 0.0235(19) 0.0000(15) 0.0026(18)
C22 0.046(2) 0.098(4) 0.038(2) 0.035(2) -0.0104(19) 0.002(2)
C23 0.031(2) 0.100(4) 0.048(3) 0.030(3) -0.0121(18) 0.004(2)
C24 0.0223(17) 0.069(3) 0.046(2) 0.018(2) -0.0033(16) -0.0002(17)
C25 0.0232(15) 0.0345(18) 0.0307(18) 0.0050(14) 0.0011(13) 0.0027(13)
C26 0.0268(15) 0.0277(16) 0.0303(17) 0.0064(13) 0.0032(13) 0.0035(13)
C27 0.0290(18) 0.051(2) 0.048(2) 0.0196(19) 0.0079(16) 0.0048(16)
C28 0.049(2) 0.059(3) 0.053(3) 0.032(2) 0.025(2) 0.013(2)
C29 0.051(2) 0.054(2) 0.040(2) 0.0278(19) 0.0107(18) 0.0151(19)
C30 0.0356(18) 0.0366(19) 0.040(2) 0.0161(16) 0.0025(15) 0.0093(15)
B3 0.043(2) 0.037(2) 0.0195(18) 0.0071(15) -0.0033(15) 0.0122(17)
B4 0.050(3) 0.034(2) 0.037(2) -0.0003(18) -0.020(2) 0.0080(19)
B5 0.040(2) 0.027(2) 0.061(3) 0.016(2) -0.016(2) -0.0024(17)
B6 0.0320(19) 0.0322(19) 0.030(2) 0.0127(16) -0.0056(15) 0.0017(15)
B7 0.043(2) 0.034(2) 0.033(2) 0.0108(17) 0.0079(17) 0.0177(17)
B8 0.062(3) 0.041(2) 0.029(2) 0.0029(18) -0.004(2) 0.024(2)
B9 0.051(3) 0.030(2) 0.046(3) 0.0005(18) -0.016(2) 0.0139(19)
B10 0.044(2) 0.029(2) 0.046(3) 0.0127(18) -0.0114(19) 0.0072(17)
B11 0.0309(19) 0.0295(19) 0.034(2) 0.0085(16) -0.0049(16) 0.0077(15)
B12 0.048(2) 0.034(2) 0.040(2) 0.0046(18) -0.0026(19) 0.0209(19)

loop_
_geom_bond_atom_site_label_1
_geom_bond_atom_site_label_2
_geom_bond_distance
_geom_bond_site_symmetry_2
_geom_bond_publ_flag
Ru1 N1 2.064(3) . ?
Ru1 N2 2.070(3) . ?
Ru1 C2 2.095(3) . ?
Ru1 C14 2.139(3) . ?
Ru1 C18 2.173(3) . ?
Ru1 C15 2.176(3) . ?
Ru1 C17 2.185(3) . ?
Ru1 C16 2.195(3) . ?
N1 C21 1.350(4) . ?
N1 C25 1.359(4) . ?
N2 C30 1.348(4) . ?
N2 C26 1.360(4) . ?
C1 C11 1.569(5) . ?
C1 B4 1.705(6) . ?
C1 B3 1.707(5) . ?
C1 B5 1.718(5) . ?
C1 B6 1.721(5) . ?
C1 C2 1.740(4) . ?
C2 B11 1.713(5) . ?
C2 B7 1.724(5) . ?
C2 B6 1.727(5) . ?
C2 B3 1.733(5) . ?
C11 C14 1.529(5) . ?
C11 C12 1.550(5) . ?
C11 C13 1.551(5) . ?
C14 C18 1.434(5) . ?
C14 C15 1.436(5) . ?
C15 C16 1.433(5) . ?
C16 C17 1.406(6) . ?
C17 C18 1.425(5) . ?
C21 C22 1.369(5) . ?
C22 C23 1.386(6) . ?
C23 C24 1.370(6) . ?
C24 C25 1.393(5) . ?
C25 C26 1.464(5) . ?
C26 C27 1.385(5) . ?
C27 C28 1.375(6) . ?
C28 C29 1.382(6) . ?
C29 C30 1.368(5) . ?
B3 B7 1.760(6) . ?
B3 B8 1.770(6) . ?
B3 B4 1.773(6) . ?
B4 B8 1.754(7) . ?
B4 B5 1.769(7) . ?
B4 B9 1.777(6) . ?
B5 B10 1.767(6) . ?
B5 B9 1.779(7) . ?
B5 B6 1.786(6) . ?
B6 B11 1.759(6) . ?
B6 B10 1.774(6) . ?
B7 B11 1.759(6) . ?
B7 B12 1.776(6) . ?
B7 B8 1.779(6) . ?
B8 B9 1.777(7) . ?
B8 B12 1.785(6) . ?
B9 B12 1.771(6) . ?
B9 B10 1.791(6) . ?
B10 B11 1.770(5) . ?
B10 B12 1.781(7) . ?
B11 B12 1.781(6) . ?
